data_2210691
loop_
_publ_author_name
'Rubin-Preminger, Janice M.'
'Englert, Ulli'

_publ_section_title
;
 Aquabis(dimethylyglyoximato-\k^2^<i>N</i>,<i>N</i>')nitrocobalt(III)
 monohydrate
;
_journal_coeditor_code KP2048
_journal_issue 10
_journal_name_full 'Acta Crystallographica Section E'
_journal_page_first m2659
_journal_page_last m2660
_journal_paper_doi 10.1107/S1600536806037226
_journal_volume 62
_journal_year 2006
_chemical_formula_iupac '[Co (C4 H7 N2 O2)2 (N O2) (H2 O)], H2 O'
_chemical_formula_moiety 'C8 H16 Co N5 O7, H2 O'
_chemical_formula_sum 'C8 H18 Co N5 O8'
_chemical_formula_weight 371.20
_chemical_name_systematic
;
Aquabis(dimethylyglyoximato-\k^2^N,N')nitrocobalt (III) monohydrate
;
_space_group_IT_number 14
_symmetry_cell_setting monoclinic
_symmetry_space_group_name_Hall '-P 2ybc'
_symmetry_space_group_name_H-M 'P 1 21/c 1'
_atom_sites_solution_hydrogens geom
_atom_sites_solution_primary direct
_atom_sites_solution_secondary difmap
_audit_creation_method SHELXL-97
_cell_angle_alpha 90.00
_cell_angle_beta 125.521(7)
_cell_angle_gamma 90.00
_cell_formula_units_Z 4
_cell_length_a 8.0846(12)
_cell_length_b 17.213(2)
_cell_length_c 13.1945(15)
_cell_measurement_reflns_used 452
_cell_measurement_temperature 293(2)
_cell_measurement_theta_max 17.81
_cell_measurement_theta_min 2.79
_cell_volume 1494.4(4)
_computing_cell_refinement SMART
_computing_data_collection 'SMART (Bruker, 2001)'
_computing_data_reduction 'SAINT-Plus (Bruker, 1999)'
_computing_molecular_graphics 'PLATON (Spek, 2003)'
_computing_publication_material 'SHELXTL (Sheldrick, 1998)'
_computing_structure_refinement 'SHELXL97 (Sheldrick, 1997)'
_computing_structure_solution 'SHELXS97 (Sheldrick, 1997)'
_diffrn_ambient_temperature 293(2)
_diffrn_measured_fraction_theta_full .992
_diffrn_measured_fraction_theta_max .992
_diffrn_measurement_device_type 'Bruker SMART CCD area-detector'
_diffrn_measurement_method \w
_diffrn_radiation_monochromator graphite
_diffrn_radiation_source 'fine-focus sealed tube'
_diffrn_radiation_type MoK\a
_diffrn_radiation_wavelength 0.71073
_diffrn_reflns_av_R_equivalents 0.1345
_diffrn_reflns_av_sigmaI/netI 0.1506
_diffrn_reflns_limit_h_max 9
_diffrn_reflns_limit_h_min -9
_diffrn_reflns_limit_k_max 21
_diffrn_reflns_limit_k_min -21
_diffrn_reflns_limit_l_max 16
_diffrn_reflns_limit_l_min -13
_diffrn_reflns_number 10278
_diffrn_reflns_theta_full 26.00
_diffrn_reflns_theta_max 26.00
_diffrn_reflns_theta_min 2.24
_diffrn_standards_decay_% 0
_exptl_absorpt_coefficient_mu 1.197
_exptl_absorpt_correction_T_max 0.94
_exptl_absorpt_correction_T_min 0.80
_exptl_absorpt_correction_type multi-scan
_exptl_absorpt_process_details '(SADABS; Sheldrick, 1996)'
_exptl_crystal_colour orange
_exptl_crystal_density_diffrn 1.650
_exptl_crystal_density_method 'not measured'
_exptl_crystal_description rod
_exptl_crystal_F_000 768
_exptl_crystal_size_max 0.20
_exptl_crystal_size_mid 0.07
_exptl_crystal_size_min 0.05
_refine_diff_density_max .638
_refine_diff_density_min -.505
_refine_ls_extinction_method none
_refine_ls_goodness_of_fit_ref 1.035
_refine_ls_hydrogen_treatment constr
_refine_ls_matrix_type full
_refine_ls_number_parameters 203
_refine_ls_number_reflns 2908
_refine_ls_number_restraints 0
_refine_ls_restrained_S_all 1.035
_refine_ls_R_factor_all 0.1659
_refine_ls_R_factor_gt 0.0872
_refine_ls_shift/su_max 0.001
_refine_ls_shift/su_mean 0.000
_refine_ls_structure_factor_coef Fsqd
_refine_ls_weighting_details 'calc w=1/[\s^2^(Fo^2^)+(0.06P)^2^] where P=(Fo^2^+2Fc^2^)/3'
_refine_ls_weighting_scheme calc
_refine_ls_wR_factor_gt 0.1459
_refine_ls_wR_factor_ref 0.1727
_reflns_number_gt 1594
_reflns_number_total 2908
_reflns_threshold_expression I>2\s(I)
_cod_data_source_file kp2048.cif
_cod_data_source_block I
_cod_original_cell_volume 1494.5(4)
_cod_original_sg_symbol_H-M 'P 21/c'
_cod_database_code 2210691
_cod_database_fobs_code 2210691

loop_
_symmetry_equiv_pos_as_xyz
'x, y, z'
'-x, y+1/2, -z+1/2'
'-x, -y, -z'
'x, -y-1/2, z-1/2'

loop_
_atom_site_type_symbol
_atom_site_label
_atom_site_fract_x
_atom_site_fract_y
_atom_site_fract_z
_atom_site_U_iso_or_equiv
_atom_site_adp_type
_atom_site_calc_flag
_atom_site_refinement_flags
_atom_site_occupancy
Co Co1 0.73713(14) 0.11370(5) 0.28861(10) 0.0273(3) Uani d . 1
O O1 0.7732(7) -0.0381(3) 0.3790(5) 0.0369(13) Uani d . 1
O O2 0.8808(8) 0.1769(3) 0.1562(5) 0.0501(15) Uani d . 1
O O3 0.7397(8) 0.2742(3) 0.2311(5) 0.0542(17) Uani d . 1
H H3 0.7855 0.2425 0.2070 0.065 Uiso d R 1
O O4 0.5570(8) 0.0519(3) 0.4086(5) 0.0466(15) Uani d . 1
H H4 0.6265 0.0225 0.3989 0.056 Uiso d R 1
O O5 0.4223(9) 0.0245(4) 0.1110(6) 0.083(2) Uani d . 1
O O6 0.3885(9) 0.1404(3) 0.0597(6) 0.072(2) Uani d . 1
O O7 1.0004(7) 0.1376(3) 0.4432(5) 0.0401(14) Uani d . 1
H H7X 1.0097 0.1809 0.4720 0.048 Uiso d R 1
H H7Y 1.0473 0.1050 0.4986 0.048 Uiso d R 1
N N1 0.8132(8) 0.0081(3) 0.3151(6) 0.0319(15) Uani d . 1
N N2 0.8671(9) 0.1130(4) 0.2076(6) 0.0381(16) Uani d . 1
N N3 0.6753(8) 0.2210(3) 0.2771(6) 0.0353(16) Uani d . 1
N N4 0.5982(8) 0.1157(4) 0.3666(6) 0.0343(15) Uani d . 1
N N5 0.4868(9) 0.0901(4) 0.1339(6) 0.0392(17) Uani d . 1
C C1 0.9133(11) -0.0140(4) 0.2709(7) 0.037(2) Uani d . 1
C C2 0.9902(12) -0.0953(4) 0.2829(8) 0.053(2) Uani d . 1
H H2A 0.9483 -0.1272 0.3238 0.079 Uiso calc R 1
H H2B 1.1359 -0.0946 0.3310 0.079 Uiso calc R 1
H H2C 0.9357 -0.1159 0.2016 0.079 Uiso calc R 1
C C3 0.9442(11) 0.0465(5) 0.2071(7) 0.038(2) Uani d . 1
C C4 1.0509(13) 0.0341(5) 0.1463(9) 0.060(3) Uani d . 1
H H4A 0.9784 0.0605 0.0676 0.091 Uiso calc R 1
H H4B 1.0561 -0.0204 0.1334 0.091 Uiso calc R 1
H H4C 1.1866 0.0544 0.1989 0.091 Uiso calc R 1
C C5 0.5857(11) 0.2455(4) 0.3247(7) 0.037(2) Uani d . 1
C C6 0.5484(12) 0.3294(4) 0.3318(9) 0.060(3) Uani d . 1
H H6A 0.6408 0.3602 0.3253 0.090 Uiso calc R 1
H H6B 0.5692 0.3398 0.4100 0.090 Uiso calc R 1
H H6C 0.4112 0.3423 0.2648 0.090 Uiso calc R 1
C C7 0.5304(11) 0.1822(4) 0.3745(7) 0.040(2) Uani d . 1
C C8 0.4057(11) 0.1929(5) 0.4223(8) 0.053(2) Uani d . 1
H H8A 0.2681 0.2043 0.3543 0.079 Uiso calc R 1
H H8B 0.4594 0.2351 0.4807 0.079 Uiso calc R 1
H H8C 0.4086 0.1461 0.4630 0.079 Uiso calc R 1
O O8 1.0945(9) 0.2669(3) 0.5676(6) 0.079(2) Uani d . 1
H H8X 1.0308 0.2833 0.5939 0.094 Uiso d R 1
H H8Y 1.1771 0.2927 0.5649 0.094 Uiso d R 1

loop_
_atom_site_aniso_label
_atom_site_aniso_U_11
_atom_site_aniso_U_22
_atom_site_aniso_U_33
_atom_site_aniso_U_12
_atom_site_aniso_U_13
_atom_site_aniso_U_23
Co1 0.0256(5) 0.0267(5) 0.0309(6) 0.0028(5) 0.0172(4) 0.0034(5)
O1 0.042(3) 0.030(3) 0.039(3) 0.006(2) 0.024(3) 0.014(2)
O2 0.052(3) 0.064(4) 0.050(4) -0.003(3) 0.039(3) 0.014(3)
O3 0.067(4) 0.037(3) 0.065(5) -0.003(3) 0.042(4) 0.010(3)
O4 0.055(4) 0.049(3) 0.055(4) 0.001(3) 0.043(3) 0.004(3)
O5 0.056(4) 0.055(4) 0.078(5) -0.009(3) 0.005(4) 0.002(4)
O6 0.066(4) 0.062(4) 0.052(5) 0.008(3) 0.014(4) 0.008(3)
O7 0.041(3) 0.030(3) 0.044(4) 0.004(2) 0.022(3) 0.003(2)
N1 0.025(3) 0.030(3) 0.033(4) 0.000(3) 0.013(3) 0.002(3)
N2 0.034(3) 0.053(4) 0.031(4) -0.009(4) 0.021(3) 0.008(4)
N3 0.032(4) 0.024(3) 0.045(5) -0.003(3) 0.020(3) 0.006(3)
N4 0.032(3) 0.035(3) 0.042(4) -0.004(3) 0.025(3) -0.001(3)
N5 0.030(4) 0.042(4) 0.045(5) 0.002(3) 0.022(4) 0.004(3)
C1 0.040(5) 0.038(4) 0.027(5) 0.005(4) 0.016(4) -0.004(4)
C2 0.051(5) 0.047(5) 0.055(6) 0.013(4) 0.028(5) -0.009(4)
C3 0.028(4) 0.050(5) 0.036(5) 0.006(4) 0.019(4) -0.005(4)
C4 0.057(6) 0.088(7) 0.060(7) 0.002(5) 0.047(5) -0.011(5)
C5 0.032(4) 0.041(5) 0.031(5) 0.011(4) 0.014(4) 0.001(4)
C6 0.057(6) 0.039(5) 0.067(7) 0.011(4) 0.026(5) -0.006(5)
C7 0.034(5) 0.040(5) 0.032(5) -0.001(4) 0.011(4) -0.007(4)
C8 0.044(5) 0.063(6) 0.060(7) 0.001(4) 0.034(5) -0.016(5)
O8 0.084(5) 0.068(4) 0.113(6) -0.023(4) 0.075(5) -0.034(4)

loop_
_atom_type_symbol
_atom_type_description
_atom_type_scat_dispersion_real
_atom_type_scat_dispersion_imag
_atom_type_scat_source
C C .0033 .0016 'International Tables Vol C Tables 4.2.6.8 and 6.1.1.4'
Co Co .3494 .9721 'International Tables Vol C Tables 4.2.6.8 and 6.1.1.4'
N N .0061 .0033 'International Tables Vol C Tables 4.2.6.8 and 6.1.1.4'
O O .0106 .0060 'International Tables Vol C Tables 4.2.6.8 and 6.1.1.4'
H H .0000 .0000 'International Tables Vol C Tables 4.2.6.8 and 6.1.1.4'

loop_
_geom_angle_atom_site_label_1
_geom_angle_atom_site_label_2
_geom_angle_atom_site_label_3
_geom_angle
N2 Co1 N1 82.5(3)
N2 Co1 N3 99.7(3)
N1 Co1 N3 175.0(3)
N2 Co1 N5 89.2(3)
N1 Co1 N5 91.3(3)
N3 Co1 N5 93.2(3)
N2 Co1 N4 178.3(3)
N1 Co1 N4 98.5(3)
N3 Co1 N4 79.4(3)
N5 Co1 N4 89.4(3)
N2 Co1 O7 88.0(2)
N1 Co1 O7 88.2(2)
N3 Co1 O7 87.4(2)
N5 Co1 O7 177.2(2)
N4 Co1 O7 93.4(2)
N3 O3 H3 95.8
N4 O4 H4 94.8
Co1 O7 H7X 115.3
Co1 O7 H7Y 116.4
H7X O7 H7Y 109.7
C1 N1 O1 123.7(6)
C1 N1 Co1 114.8(5)
O1 N1 Co1 121.5(5)
C3 N2 O2 122.7(6)
C3 N2 Co1 115.8(5)
O2 N2 Co1 121.5(5)
C5 N3 O3 118.2(6)
C5 N3 Co1 118.8(5)
O3 N3 Co1 122.7(5)
C7 N4 O4 117.7(6)
C7 N4 Co1 117.8(5)
O4 N4 Co1 124.4(5)
O6 N5 O5 119.1(7)
O6 N5 Co1 120.6(5)
O5 N5 Co1 120.2(6)
N1 C1 C3 114.5(7)
N1 C1 C2 123.6(7)
C3 C1 C2 121.9(7)
C1 C2 H2A 109.5
C1 C2 H2B 109.5
H2A C2 H2B 109.5
C1 C2 H2C 109.5
H2A C2 H2C 109.5
H2B C2 H2C 109.5
N2 C3 C1 112.4(7)
N2 C3 C4 123.6(7)
C1 C3 C4 123.9(7)
C3 C4 H4A 109.5
C3 C4 H4B 109.5
H4A C4 H4B 109.5
C3 C4 H4C 109.5
H4A C4 H4C 109.5
H4B C4 H4C 109.5
N3 C5 C7 112.5(7)
N3 C5 C6 123.0(8)
C7 C5 C6 124.4(8)
C5 C6 H6A 109.5
C5 C6 H6B 109.5
H6A C6 H6B 109.5
C5 C6 H6C 109.5
H6A C6 H6C 109.5
H6B C6 H6C 109.5
N4 C7 C5 111.4(7)
N4 C7 C8 124.6(7)
C5 C7 C8 124.0(7)
C7 C8 H8A 109.5
C7 C8 H8B 109.5
H8A C8 H8B 109.5
C7 C8 H8C 109.5
H8A C8 H8C 109.5
H8B C8 H8C 109.5
H8X O8 H8Y 124.1

loop_
_geom_bond_atom_site_label_1
_geom_bond_atom_site_label_2
_geom_bond_distance
Co1 N2 1.885(6)
Co1 N1 1.886(6)
Co1 N3 1.897(6)
Co1 N5 1.904(7)
Co1 N4 1.915(6)
Co1 O7 1.953(5)
O1 N1 1.328(7)
O2 N2 1.330(7)
O3 N3 1.359(7)
O3 H3 0.8201
O4 N4 1.356(7)
O4 H4 0.8201
O5 N5 1.207(7)
O6 N5 1.198(8)
O7 H7X 0.8197
O7 H7Y 0.8199
N1 C1 1.299(9)
N2 C3 1.305(9)
N3 C5 1.274(9)
N4 C7 1.299(8)
C1 C3 1.450(10)
C1 C2 1.502(9)
C2 H2A 0.9600
C2 H2B 0.9600
C2 H2C 0.9600
C3 C4 1.495(10)
C4 H4A 0.9600
C4 H4B 0.9600
C4 H4C 0.9600
C5 C7 1.469(11)
C5 C6 1.490(9)
C6 H6A 0.9600
C6 H6B 0.9600
C6 H6C 0.9600
C7 C8 1.479(11)
C8 H8A 0.9600
C8 H8B 0.9600
C8 H8C 0.9600
O8 H8X 0.8200
O8 H8Y 0.8192

loop_
_geom_hbond_atom_site_label_D
_geom_hbond_atom_site_label_H
_geom_hbond_atom_site_label_A
_geom_hbond_site_symmetry_A
_geom_hbond_distance_DH
_geom_hbond_distance_HA
_geom_hbond_distance_DA
_geom_hbond_angle_DHA
_geom_hbond_publ_flag
O3 H3 O2 . .82 1.71 2.528(9) 180 yes
O) H4 O1 . .82 1.71 2.530(9) 179 yes
O7 H7X O8 . .82 1.80 2.603(8) 165 yes
O7 H7Y O1 3_756 .82 1.82 2.607(8) 160 yes
O8 H8X O2 4_566 .82 1.94 2.763(11) 179 yes
O8 H8Y O6 4_666 .82 2.09 2.915(11) 179 yes

loop_
_geom_torsion_atom_site_label_1
_geom_torsion_atom_site_label_2
_geom_torsion_atom_site_label_3
_geom_torsion_atom_site_label_4
_geom_torsion
N2 Co1 N1 C1 0.9(5)
N3 Co1 N1 C1 -116(3)
N5 Co1 N1 C1 89.9(5)
N4 Co1 N1 C1 179.5(5)
O7 Co1 N1 C1 -87.3(5)
N2 Co1 N1 O1 178.2(5)
N3 Co1 N1 O1 61(3)
N5 Co1 N1 O1 -92.8(5)
N4 Co1 N1 O1 -3.2(5)
O7 Co1 N1 O1 90.0(5)
N1 Co1 N2 C3 -0.3(6)
N3 Co1 N2 C3 175.2(5)
N5 Co1 N2 C3 -91.7(6)
N4 Co1 N2 C3 -127(9)
O7 Co1 N2 C3 88.2(6)
N1 Co1 N2 O2 -179.4(6)
N3 Co1 N2 O2 -3.8(6)
N5 Co1 N2 O2 89.3(6)
N4 Co1 N2 O2 54(10)
O7 Co1 N2 O2 -90.9(5)
N2 Co1 N3 C5 -179.1(6)
N1 Co1 N3 C5 -63(3)
N5 Co1 N3 C5 91.2(6)
N4 Co1 N3 C5 2.3(6)
O7 Co1 N3 C5 -91.6(6)
N2 Co1 N3 O3 -5.7(6)
N1 Co1 N3 O3 111(3)
N5 Co1 N3 O3 -95.4(6)
N4 Co1 N3 O3 175.7(6)
O7 Co1 N3 O3 81.8(5)
N2 Co1 N4 C7 -57(10)
N1 Co1 N4 C7 176.0(5)
N3 Co1 N4 C7 0.5(6)
N5 Co1 N4 C7 -92.8(6)
O7 Co1 N4 C7 87.3(6)
N2 Co1 N4 O4 120(9)
N1 Co1 N4 O4 -7.4(6)
N3 Co1 N4 O4 177.1(6)
N5 Co1 N4 O4 83.8(5)
O7 Co1 N4 O4 -96.2(5)
N2 Co1 N5 O6 -81.4(7)
N1 Co1 N5 O6 -163.9(7)
N3 Co1 N5 O6 18.3(7)
N4 Co1 N5 O6 97.6(7)
O7 Co1 N5 O6 -84(5)
N2 Co1 N5 O5 100.7(7)
N1 Co1 N5 O5 18.3(7)
N3 Co1 N5 O5 -159.6(7)
N4 Co1 N5 O5 -80.2(7)
O7 Co1 N5 O5 98(5)
O1 N1 C1 C3 -178.4(6)
Co1 N1 C1 C3 -1.2(8)
O1 N1 C1 C2 2.1(11)
Co1 N1 C1 C2 179.3(6)
O2 N2 C3 C1 178.8(6)
Co1 N2 C3 C1 -0.2(8)
O2 N2 C3 C4 -1.7(12)
Co1 N2 C3 C4 179.3(6)
N1 C1 C3 N2 0.9(10)
C2 C1 C3 N2 -179.6(7)
N1 C1 C3 C4 -178.6(7)
C2 C1 C3 C4 0.9(12)
O3 N3 C5 C7 -178.1(6)
Co1 N3 C5 C7 -4.4(9)
O3 N3 C5 C6 0.1(11)
Co1 N3 C5 C6 173.8(6)
O4 N4 C7 C5 -179.6(6)
Co1 N4 C7 C5 -2.8(8)
O4 N4 C7 C8 -2.1(11)
Co1 N4 C7 C8 174.7(6)
N3 C5 C7 N4 4.5(10)
C6 C5 C7 N4 -173.7(7)
N3 C5 C7 C8 -173.0(7)
C6 C5 C7 C8 8.8(12)
